data_1501661
loop_
_publ_author_name
'Magedov, Igor V.'
'Frolova, Liliya'
'Manpadi, Madhuri'
'Bhoga, Uma devi'
'Tang, Hong'
'Evdokimov, Nikolai M.'
'George, Olivia'
'Georgiou, Kathy Hadje'
'Renner, Steffen'
'Getlik, Matth\"aus'
'Kinnibrugh, Tiffany L.'
'Fernandes, Manuel A.'
'Van slambrouck, Severine'
'Steelant, Wim F. A.'
'Shuster, Charles B.'
'Rogelj, Snezna'
'van Otterlo, Willem A. L.'
'Kornienko, Alexander'

_publ_section_title
;
 Anticancer properties of an important drug lead podophyllotoxin can be
 efficiently mimicked by diverse heterocyclic scaffolds accessible via
 one-step synthesis.
;
_journal_issue 12
_journal_name_full 'Journal of medicinal chemistry'
_journal_page_first 4234
_journal_page_last 4246
_journal_paper_doi 10.1021/jm200410r
_journal_volume 54
_journal_year 2011
_chemical_formula_moiety '2(C21 H13 Br2 N O2), C4 H8 O2, H2 O'
_chemical_formula_sum 'C46 H36 Br4 N2 O7'
_chemical_formula_weight 1048.41
_chemical_name_systematic
;
 ?
;
_space_group_IT_number 19
_symmetry_cell_setting orthorhombic
_symmetry_space_group_name_Hall 'P 2ac 2ab'
_symmetry_space_group_name_H-M 'P 21 21 21'
_atom_sites_solution_hydrogens geom
_atom_sites_solution_primary direct
_atom_sites_solution_secondary difmap
_audit_creation_method SHELXL-97
_cell_angle_alpha 90.00
_cell_angle_beta 90.00
_cell_angle_gamma 90.00
_cell_formula_units_Z 4
_cell_length_a 8.6598(4)
_cell_length_b 21.3183(10)
_cell_length_c 23.6397(10)
_cell_measurement_reflns_used 5258
_cell_measurement_temperature 173(2)
_cell_measurement_theta_max 23.56
_cell_measurement_theta_min 2.54
_cell_volume 4364.2(3)
_computing_cell_refinement 'Bruker SAINT'
_computing_data_collection 'Bruker APEX2'
_computing_data_reduction 'Bruker SAINT'
_computing_molecular_graphics 'Bruker SHELXTL'
_computing_publication_material 'Bruker SHELXTL'
_computing_structure_refinement 'SHELXL-97 (Sheldrick, 1997)'
_computing_structure_solution 'SHELXS-97 (Sheldrick, 2008)'
_diffrn_ambient_temperature 173(2)
_diffrn_measured_fraction_theta_full 0.999
_diffrn_measured_fraction_theta_max 0.999
_diffrn_measurement_device_type 'Bruker APEX-II CCD'
_diffrn_measurement_method '\f and \w scans'
_diffrn_radiation_monochromator graphite
_diffrn_radiation_source 'fine-focus sealed tube'
_diffrn_radiation_type MoK\a
_diffrn_radiation_wavelength 0.71073
_diffrn_reflns_av_R_equivalents 0.0540
_diffrn_reflns_av_sigmaI/netI 0.0618
_diffrn_reflns_limit_h_max 10
_diffrn_reflns_limit_h_min -9
_diffrn_reflns_limit_k_max 22
_diffrn_reflns_limit_k_min -25
_diffrn_reflns_limit_l_max 28
_diffrn_reflns_limit_l_min -28
_diffrn_reflns_number 27573
_diffrn_reflns_theta_full 25.00
_diffrn_reflns_theta_max 25.00
_diffrn_reflns_theta_min 1.91
_diffrn_standards_number 0
_exptl_absorpt_coefficient_mu 3.741
_exptl_absorpt_correction_T_max 0.7797
_exptl_absorpt_correction_T_min 0.3025
_exptl_absorpt_correction_type multi-scan
_exptl_absorpt_process_details
;
Absorption corrections carried out with SADABS 2008/1
;
_exptl_crystal_colour colourless
_exptl_crystal_density_diffrn 1.596
_exptl_crystal_density_method 'not measured'
_exptl_crystal_description needle
_exptl_crystal_F_000 2088
_exptl_crystal_size_max 0.42
_exptl_crystal_size_mid 0.08
_exptl_crystal_size_min 0.07
_refine_diff_density_max 0.755
_refine_diff_density_min -0.559
_refine_diff_density_rms 0.110
_refine_ls_abs_structure_details 'Flack H D (1983), Acta Cryst. A39, 876-881'
_refine_ls_abs_structure_Flack 0.000(12)
_refine_ls_extinction_method none
_refine_ls_goodness_of_fit_ref 1.084
_refine_ls_hydrogen_treatment mixed
_refine_ls_matrix_type full
_refine_ls_number_parameters 502
_refine_ls_number_reflns 7674
_refine_ls_number_restraints 0
_refine_ls_restrained_S_all 1.084
_refine_ls_R_factor_all 0.0767
_refine_ls_R_factor_gt 0.0467
_refine_ls_shift/su_max 0.001
_refine_ls_shift/su_mean 0.000
_refine_ls_structure_factor_coef Fsqd
_refine_ls_weighting_details 'calc w=1/[\s^2^(Fo^2^)+(0.0658P)^2^+0.7824P] where P=(Fo^2^+2Fc^2^)/3'
_refine_ls_weighting_scheme calc
_refine_ls_wR_factor_gt 0.1127
_refine_ls_wR_factor_ref 0.1245
_reflns_number_gt 5717
_reflns_number_total 7674
_reflns_threshold_expression >2sigma(I)
_cod_data_source_file jm200410r_si_002.cif
_cod_data_source_block 10m_wvo1_0f
_cod_depositor_comments
;
The following automatic conversions were performed:

'_symmetry_cell_setting' value 'Orthorhombic' changed to
'orthorhombic' according to
/home/saulius/struct/CIF-dictionaries/cif_core.dic dictionary named
'cif_core.dic' version 2.4.1 from
2010-06-29.

'_exptl_absorpt_correction_type' value 'Multi-scan'
changed to 'multi-scan' according to
/home/saulius/struct/CIF-dictionaries/cif_core.dic dictionary named
'cif_core.dic' version 2.4.1 from 2010-06-29.

Automatic conversion script
Id: cif_fix_values 1715 2011-07-08 13:25:40Z adriana 
;
_cod_original_sg_symbol_H-M P2(1)2(1)2(1)
_cod_database_code 1501661

loop_
_symmetry_equiv_pos_as_xyz
'x, y, z'
'-x+1/2, -y, z+1/2'
'x+1/2, -y+1/2, -z'
'-x, y+1/2, -z+1/2'

loop_
_atom_site_label
_atom_site_type_symbol
_atom_site_fract_x
_atom_site_fract_y
_atom_site_fract_z
_atom_site_U_iso_or_equiv
_atom_site_adp_type
_atom_site_occupancy
_atom_site_symmetry_multiplicity
_atom_site_calc_flag
_atom_site_refinement_flags
C1 C 0.4347(8) 0.7434(3) 0.4852(3) 0.0295(17) Uani 1 1 d .
C2 C 0.4426(7) 0.8076(3) 0.4665(3) 0.0247(15) Uani 1 1 d .
C3 C 0.3702(7) 0.8645(3) 0.4924(2) 0.0247(15) Uani 1 1 d .
H3 H 0.2555 0.8595 0.4904 0.030 Uiso 1 1 calc R
C4 C 0.4165(8) 0.9234(3) 0.4561(3) 0.0312(17) Uani 1 1 d .
C5 C 0.3560(8) 0.9819(3) 0.4722(3) 0.0356(18) Uani 1 1 d .
H5 H 0.2896 0.9850 0.5041 0.043 Uiso 1 1 calc R
C6 C 0.3921(9) 1.0333(4) 0.4424(3) 0.043(2) Uani 1 1 d .
H6 H 0.3527 1.0726 0.4546 0.052 Uiso 1 1 calc R
C7 C 0.4868(9) 1.0314(4) 0.3934(3) 0.0397(19) Uani 1 1 d .
C8 C 0.5205(10) 1.0854(4) 0.3601(4) 0.058(2) Uani 1 1 d .
H8 H 0.4824 1.1254 0.3712 0.069 Uiso 1 1 calc R
C9 C 0.6057(10) 1.0798(5) 0.3132(4) 0.059(3) Uani 1 1 d .
H9 H 0.6260 1.1162 0.2913 0.071 Uiso 1 1 calc R
C10 C 0.6660(10) 1.0225(4) 0.2952(4) 0.051(2) Uani 1 1 d .
H10 H 0.7255 1.0195 0.2616 0.061 Uiso 1 1 calc R
C11 C 0.6373(8) 0.9718(4) 0.3269(3) 0.043(2) Uani 1 1 d .
H11 H 0.6799 0.9328 0.3155 0.051 Uiso 1 1 calc R
C12 C 0.5469(8) 0.9736(3) 0.3765(3) 0.0301(16) Uani 1 1 d .
C13 C 0.5104(8) 0.9184(3) 0.4092(3) 0.0297(16) Uani 1 1 d .
C14 C 0.5300(7) 0.8078(3) 0.4205(3) 0.0301(17) Uani 1 1 d .
C15 C 0.5829(9) 0.7439(3) 0.4046(3) 0.0384(18) Uani 1 1 d .
H15A H 0.5434 0.7316 0.3669 0.046 Uiso 1 1 calc R
H15B H 0.6970 0.7410 0.4047 0.046 Uiso 1 1 calc R
C16 C 0.4150(7) 0.8754(3) 0.5548(3) 0.0252(15) Uani 1 1 d .
C17 C 0.3016(7) 0.8834(3) 0.5947(3) 0.0266(15) Uani 1 1 d .
H17 H 0.1957 0.8823 0.5842 0.032 Uiso 1 1 calc R
C18 C 0.3440(7) 0.8931(3) 0.6509(3) 0.0269(15) Uani 1 1 d .
C19 C 0.4981(7) 0.8988(3) 0.6676(3) 0.0296(15) Uani 1 1 d .
H19 H 0.5267 0.9060 0.7058 0.035 Uiso 1 1 calc R
C20 C 0.6066(7) 0.8932(3) 0.6248(3) 0.0282(15) Uani 1 1 d .
C21 C 0.5705(8) 0.8806(3) 0.5695(3) 0.0276(16) Uani 1 1 d .
H21 H 0.6493 0.8756 0.5419 0.033 Uiso 1 1 calc R
N1 N 0.5689(7) 0.8600(3) 0.3918(3) 0.0386(15) Uani 1 1 d .
H1 H 0.6305 0.8576 0.3623 0.046 Uiso 1 1 calc R
O1 O 0.5148(6) 0.7058(2) 0.4494(2) 0.0369(12) Uani 1 1 d .
O2 O 0.3687(6) 0.7194(2) 0.5261(2) 0.0400(12) Uani 1 1 d .
Br1 Br 0.18690(8) 0.89621(4) 0.70670(3) 0.0423(2) Uani 1 1 d .
Br2 Br 0.81894(8) 0.90267(4) 0.64545(3) 0.03710(19) Uani 1 1 d .
C22 C 1.2824(11) 0.8011(5) 0.3101(4) 0.061(3) Uani 1 1 d .
C23 C 1.1972(9) 0.8547(4) 0.3280(3) 0.0421(19) Uani 1 1 d .
C24 C 1.2100(8) 0.9200(3) 0.3069(3) 0.0373(18) Uani 1 1 d .
H24 H 1.3202 0.9335 0.3106 0.045 Uiso 1 1 calc R
C25 C 1.1114(8) 0.9626(4) 0.3445(3) 0.0354(18) Uani 1 1 d .
C26 C 1.1105(9) 1.0280(4) 0.3340(3) 0.043(2) Uani 1 1 d .
H26 H 1.1692 1.0439 0.3032 0.052 Uiso 1 1 calc R
C27 C 1.0312(10) 1.0678(4) 0.3653(3) 0.045(2) Uani 1 1 d .
H27 H 1.0325 1.1110 0.3558 0.054 Uiso 1 1 calc R
C28 C 0.9446(9) 1.0481(3) 0.4126(3) 0.0385(19) Uani 1 1 d .
C29 C 0.8628(9) 1.0911(4) 0.4486(3) 0.046(2) Uani 1 1 d .
H29 H 0.8624 1.1346 0.4401 0.055 Uiso 1 1 calc R
C30 C 0.7858(9) 1.0693(4) 0.4948(3) 0.044(2) Uani 1 1 d .
H30 H 0.7312 1.0980 0.5182 0.053 Uiso 1 1 calc R
C31 C 0.7855(9) 1.0068(4) 0.5082(3) 0.042(2) Uani 1 1 d .
H31 H 0.7319 0.9929 0.5410 0.051 Uiso 1 1 calc R
C32 C 0.8616(8) 0.9638(3) 0.4751(3) 0.0341(17) Uani 1 1 d .
H32 H 0.8602 0.9207 0.4854 0.041 Uiso 1 1 calc R
C33 C 0.9420(8) 0.9826(3) 0.4260(3) 0.0329(18) Uani 1 1 d .
C34 C 1.0229(8) 0.9402(3) 0.3903(3) 0.0309(17) Uani 1 1 d .
C35 C 1.1041(9) 0.8364(4) 0.3711(3) 0.0386(19) Uani 1 1 d .
C36 C 1.1156(10) 0.7680(4) 0.3792(4) 0.054(2) Uani 1 1 d .
H36A H 1.1470 0.7578 0.4183 0.065 Uiso 1 1 calc R
H36B H 1.0159 0.7473 0.3709 0.065 Uiso 1 1 calc R
C37 C 1.1653(8) 0.9240(3) 0.2452(3) 0.0326(16) Uani 1 1 d .
C38 C 1.2747(8) 0.9323(3) 0.2043(3) 0.0359(18) Uani 1 1 d .
H38 H 1.3801 0.9371 0.2145 0.043 Uiso 1 1 calc R
C39 C 1.2316(8) 0.9339(3) 0.1479(3) 0.0380(17) Uani 1 1 d .
C40 C 1.0796(8) 0.9294(3) 0.1316(3) 0.0337(17) Uani 1 1 d .
H40 H 1.0516 0.9317 0.0928 0.040 Uiso 1 1 calc R
C41 C 0.9669(8) 0.9212(3) 0.1734(3) 0.0324(17) Uani 1 1 d .
C42 C 1.0089(7) 0.9180(3) 0.2294(3) 0.0321(17) Uani 1 1 d .
H42 H 0.9323 0.9116 0.2576 0.038 Uiso 1 1 calc R
N2 N 1.0168(7) 0.8754(3) 0.4010(2) 0.0360(15) Uani 1 1 d .
H2 H 0.9551 0.8607 0.4274 0.043 Uiso 1 1 calc R
O3 O 1.2345(8) 0.7487(3) 0.3386(2) 0.0672(18) Uani 1 1 d .
O4 O 1.3856(8) 0.7953(3) 0.2747(3) 0.078(2) Uani 1 1 d .
Br3 Br 1.38609(9) 0.94418(5) 0.09116(4) 0.0614(3) Uani 1 1 d .
Br4 Br 0.75872(8) 0.91409(4) 0.15234(3) 0.0459(2) Uani 1 1 d .
C43 C 0.8989(15) 0.7439(6) 0.1942(6) 0.093(4) Uiso 1 1 d .
C44 C 0.7488(19) 0.7310(7) 0.1638(7) 0.157(6) Uiso 1 1 d .
H44A H 0.7141 0.6883 0.1725 0.235 Uiso 1 1 calc R
H44B H 0.7643 0.7352 0.1229 0.235 Uiso 1 1 calc R
H44C H 0.6704 0.7612 0.1763 0.235 Uiso 1 1 calc R
C45 C 1.1705(16) 0.7536(6) 0.1782(6) 0.114(4) Uiso 1 1 d .
H45A H 1.1988 0.7176 0.2026 0.137 Uiso 1 1 calc R
H45B H 1.1710 0.7923 0.2013 0.137 Uiso 1 1 calc R
C46 C 1.287(2) 0.7597(9) 0.1258(8) 0.201(9) Uiso 1 1 d .
H46A H 1.3922 0.7660 0.1399 0.302 Uiso 1 1 calc R
H46B H 1.2568 0.7955 0.1023 0.302 Uiso 1 1 calc R
H46C H 1.2832 0.7212 0.1032 0.302 Uiso 1 1 calc R
O5 O 1.0139(13) 0.7434(5) 0.1510(5) 0.147(4) Uiso 1 1 d .
O6 O 0.9349(12) 0.7552(4) 0.2372(4) 0.124(3) Uiso 1 1 d .
O1W O 0.7145(10) 0.8125(4) 0.2938(3) 0.109(3) Uani 1 1 d .
H1W H 0.7887 0.7934 0.2745 0.164 Uiso 1 1 d R
H2W H 0.6119 0.8003 0.2819 0.164 Uiso 1 1 d R

loop_
_atom_site_aniso_label
_atom_site_aniso_U_11
_atom_site_aniso_U_22
_atom_site_aniso_U_33
_atom_site_aniso_U_23
_atom_site_aniso_U_13
_atom_site_aniso_U_12
C1 0.026(4) 0.027(4) 0.035(4) -0.004(3) -0.006(3) -0.002(3)
C2 0.028(3) 0.026(4) 0.021(3) 0.001(3) -0.002(3) -0.002(3)
C3 0.021(3) 0.028(4) 0.026(3) 0.001(3) -0.006(3) -0.005(3)
C4 0.031(4) 0.033(4) 0.030(4) 0.003(3) -0.013(3) 0.005(3)
C5 0.040(4) 0.028(4) 0.039(4) 0.004(3) -0.008(3) 0.003(3)
C6 0.051(5) 0.032(5) 0.047(5) -0.001(4) -0.016(4) 0.002(4)
C7 0.041(4) 0.036(5) 0.042(5) 0.011(4) -0.016(4) -0.008(4)
C8 0.068(6) 0.044(5) 0.062(6) 0.009(5) -0.031(5) -0.002(5)
C9 0.060(6) 0.071(7) 0.048(5) 0.024(5) -0.010(5) -0.015(5)
C10 0.058(5) 0.053(5) 0.040(5) 0.021(4) -0.011(4) -0.018(5)
C11 0.038(4) 0.044(5) 0.046(5) 0.011(4) -0.017(4) -0.006(4)
C12 0.034(4) 0.031(4) 0.026(4) 0.006(3) -0.012(3) -0.002(3)
C13 0.032(4) 0.033(4) 0.025(4) 0.002(3) -0.006(3) 0.001(3)
C14 0.026(4) 0.036(4) 0.029(4) -0.003(3) -0.002(3) 0.005(3)
C15 0.047(5) 0.034(4) 0.034(4) 0.002(3) 0.004(4) 0.006(4)
C16 0.026(4) 0.024(4) 0.025(4) -0.001(3) -0.004(3) 0.000(3)
C17 0.024(3) 0.027(4) 0.029(3) 0.001(3) -0.008(3) -0.002(3)
C18 0.025(3) 0.029(4) 0.027(3) -0.003(3) -0.001(3) -0.008(3)
C19 0.029(4) 0.035(4) 0.025(3) -0.006(3) -0.001(3) 0.002(3)
C20 0.023(3) 0.026(4) 0.036(4) -0.001(3) -0.005(3) -0.009(3)
C21 0.025(4) 0.032(4) 0.026(4) -0.003(3) -0.002(3) -0.003(3)
N1 0.037(4) 0.042(4) 0.036(4) 0.011(3) 0.006(3) 0.007(3)
O1 0.048(3) 0.026(3) 0.037(3) 0.000(2) 0.000(2) 0.006(2)
O2 0.050(3) 0.039(3) 0.031(3) 0.003(2) 0.009(3) 0.001(3)
Br1 0.0306(4) 0.0668(5) 0.0296(4) -0.0101(4) 0.0040(3) -0.0111(4)
Br2 0.0253(3) 0.0484(4) 0.0377(4) -0.0099(4) -0.0056(3) -0.0043(3)
C22 0.062(6) 0.082(7) 0.039(5) 0.001(5) -0.009(5) 0.026(5)
C23 0.033(4) 0.057(5) 0.036(4) 0.009(4) -0.005(4) 0.014(4)
C24 0.026(4) 0.059(5) 0.026(4) 0.006(3) -0.002(3) -0.008(3)
C25 0.031(4) 0.054(5) 0.021(4) 0.004(3) 0.003(3) -0.013(4)
C26 0.053(5) 0.047(5) 0.030(4) 0.015(4) -0.004(4) -0.019(4)
C27 0.064(6) 0.028(4) 0.043(5) 0.006(4) -0.001(4) 0.000(4)
C28 0.044(4) 0.033(5) 0.038(4) -0.001(4) -0.013(4) -0.007(4)
C29 0.067(5) 0.033(4) 0.038(4) 0.002(4) -0.015(4) -0.008(4)
C30 0.049(5) 0.045(5) 0.039(4) -0.012(4) -0.004(4) 0.001(4)
C31 0.053(6) 0.044(5) 0.030(4) -0.003(4) 0.001(4) -0.009(4)
C32 0.044(4) 0.033(4) 0.026(4) 0.005(3) -0.002(3) -0.007(3)
C33 0.031(4) 0.044(5) 0.024(4) 0.002(3) -0.014(3) -0.013(4)
C34 0.034(4) 0.035(4) 0.023(4) 0.014(3) -0.009(3) -0.001(3)
C35 0.033(4) 0.046(5) 0.037(4) 0.004(4) -0.011(4) 0.009(4)
C36 0.045(5) 0.053(6) 0.063(6) 0.017(5) -0.006(5) 0.011(4)
C37 0.036(4) 0.037(4) 0.024(3) 0.002(3) -0.002(3) 0.001(3)
C38 0.023(4) 0.047(5) 0.038(4) 0.005(3) 0.006(3) 0.001(3)
C39 0.034(4) 0.047(5) 0.034(4) 0.001(4) 0.014(4) 0.006(3)
C40 0.036(4) 0.045(5) 0.020(4) -0.002(3) -0.007(3) 0.005(3)
C41 0.031(4) 0.034(4) 0.032(4) 0.004(3) 0.001(3) -0.004(3)
C42 0.023(3) 0.047(5) 0.027(4) 0.007(3) 0.003(3) -0.002(3)
N2 0.041(4) 0.037(4) 0.030(3) 0.004(3) -0.003(3) -0.005(3)
O3 0.085(5) 0.062(4) 0.054(4) 0.014(3) -0.009(4) 0.030(4)
O4 0.073(4) 0.101(6) 0.061(4) 0.015(4) 0.010(4) 0.044(4)
Br3 0.0326(4) 0.1122(8) 0.0393(5) 0.0188(5) 0.0082(4) 0.0116(5)
Br4 0.0288(4) 0.0724(6) 0.0364(4) 0.0080(4) -0.0063(3) 0.0006(4)
O1W 0.124(7) 0.131(7) 0.073(5) 0.003(5) 0.012(5) -0.044(6)

loop_
_atom_type_symbol
_atom_type_description
_atom_type_scat_dispersion_real
_atom_type_scat_dispersion_imag
_atom_type_scat_source
C C 0.0033 0.0016 'International Tables Vol C Tables 4.2.6.8 and 6.1.1.4'
H H 0.0000 0.0000 'International Tables Vol C Tables 4.2.6.8 and 6.1.1.4'
N N 0.0061 0.0033 'International Tables Vol C Tables 4.2.6.8 and 6.1.1.4'
O O 0.0106 0.0060 'International Tables Vol C Tables 4.2.6.8 and 6.1.1.4'
Br Br -0.2901 2.4595 'International Tables Vol C Tables 4.2.6.8 and 6.1.1.4'

loop_
_geom_angle_atom_site_label_1
_geom_angle_atom_site_label_2
_geom_angle_atom_site_label_3
_geom_angle
O2 C1 O1 118.7(6)
O2 C1 C2 131.1(6)
O1 C1 C2 110.2(6)
C14 C2 C1 106.4(6)
C14 C2 C3 125.0(6)
C1 C2 C3 128.6(6)
C2 C3 C16 114.2(5)
C2 C3 C4 108.4(5)
C16 C3 C4 109.7(5)
C2 C3 H3 108.1
C16 C3 H3 108.1
C4 C3 H3 108.1
C13 C4 C5 120.4(7)
C13 C4 C3 121.9(6)
C5 C4 C3 117.7(6)
C6 C5 C4 119.8(7)
C6 C5 H5 120.1
C4 C5 H5 120.1
C5 C6 C7 122.7(7)
C5 C6 H6 118.6
C7 C6 H6 118.6
C12 C7 C6 118.3(7)
C12 C7 C8 118.6(8)
C6 C7 C8 123.1(8)
C9 C8 C7 119.9(8)
C9 C8 H8 120.1
C7 C8 H8 120.1
C8 C9 C10 122.6(8)
C8 C9 H9 118.7
C10 C9 H9 118.7
C11 C10 C9 117.8(9)
C11 C10 H10 121.1
C9 C10 H10 121.1
C10 C11 C12 123.1(8)
C10 C11 H11 118.4
C12 C11 H11 118.4
C7 C12 C11 118.0(7)
C7 C12 C13 118.9(7)
C11 C12 C13 123.0(7)
C4 C13 N1 121.1(6)
C4 C13 C12 119.9(6)
N1 C13 C12 119.1(6)
C2 C14 N1 124.0(7)
C2 C14 C15 112.4(6)
N1 C14 C15 123.6(6)
O1 C15 C14 101.7(6)
O1 C15 H15A 111.4
C14 C15 H15A 111.4
O1 C15 H15B 111.4
C14 C15 H15B 111.4
H15A C15 H15B 109.3
C17 C16 C21 120.6(6)
C17 C16 C3 119.8(6)
C21 C16 C3 119.5(6)
C16 C17 C18 119.0(6)
C16 C17 H17 120.5
C18 C17 H17 120.5
C17 C18 C19 122.3(6)
C17 C18 Br1 118.6(5)
C19 C18 Br1 119.1(5)
C20 C19 C18 115.8(6)
C20 C19 H19 122.1
C18 C19 H19 122.1
C21 C20 C19 123.9(6)
C21 C20 Br2 118.9(5)
C19 C20 Br2 117.1(5)
C20 C21 C16 118.3(6)
C20 C21 H21 120.9
C16 C21 H21 120.9
C14 N1 C13 119.6(6)
C14 N1 H1 120.2
C13 N1 H1 120.2
C1 O1 C15 109.3(5)
O4 C22 O3 118.1(9)
O4 C22 C23 131.3(10)
O3 C22 C23 110.6(8)
C35 C23 C22 107.5(7)
C35 C23 C24 124.6(7)
C22 C23 C24 127.9(8)
C23 C24 C37 111.0(6)
C23 C24 C25 108.7(6)
C37 C24 C25 112.6(6)
C23 C24 H24 108.2
C37 C24 H24 108.2
C25 C24 H24 108.2
C34 C25 C26 117.7(7)
C34 C25 C24 123.2(7)
C26 C25 C24 119.0(6)
C27 C26 C25 122.5(7)
C27 C26 H26 118.8
C25 C26 H26 118.8
C26 C27 C28 122.1(7)
C26 C27 H27 118.9
C28 C27 H27 118.9
C27 C28 C33 118.3(7)
C27 C28 C29 122.8(7)
C33 C28 C29 118.8(7)
C30 C29 C28 120.0(7)
C30 C29 H29 120.0
C28 C29 H29 120.0
C29 C30 C31 121.2(7)
C29 C30 H30 119.4
C31 C30 H30 119.4
C30 C31 C32 121.1(7)
C30 C31 H31 119.5
C32 C31 H31 119.5
C31 C32 C33 121.0(7)
C31 C32 H32 119.5
C33 C32 H32 119.5
C32 C33 C34 123.4(6)
C32 C33 C28 117.9(7)
C34 C33 C28 118.7(6)
N2 C34 C25 119.4(7)
N2 C34 C33 120.0(6)
C25 C34 C33 120.6(7)
N2 C35 C23 123.9(7)
N2 C35 C36 126.1(7)
C23 C35 C36 110.0(7)
O3 C36 C35 103.9(7)
O3 C36 H36A 111.0
C35 C36 H36A 111.0
O3 C36 H36B 111.0
C35 C36 H36B 111.0
H36A C36 H36B 109.0
C38 C37 C42 119.4(6)
C38 C37 C24 120.9(6)
C42 C37 C24 119.7(6)
C37 C38 C39 119.9(6)
C37 C38 H38 120.1
C39 C38 H38 120.1
C40 C39 C38 121.7(6)
C40 C39 Br3 118.9(5)
C38 C39 Br3 119.4(5)
C39 C40 C41 118.6(6)
C39 C40 H40 120.7
C41 C40 H40 120.7
C42 C41 C40 120.1(6)
C42 C41 Br4 120.4(5)
C40 C41 Br4 119.5(5)
C41 C42 C37 120.3(6)
C41 C42 H42 119.9
C37 C42 H42 119.9
C35 N2 C34 119.9(6)
C35 N2 H2 120.0
C34 N2 H2 120.0
C22 O3 C36 107.8(6)
O6 C43 O5 118.0(13)
O6 C43 C44 136.8(15)
O5 C43 C44 105.1(11)
C43 C44 H44A 109.5
C43 C44 H44B 109.5
H44A C44 H44B 109.5
C43 C44 H44C 109.5
H44A C44 H44C 109.5
H44B C44 H44C 109.5
O5 C45 C46 104.3(12)
O5 C45 H45A 110.9
C46 C45 H45A 110.9
O5 C45 H45B 110.9
C46 C45 H45B 110.9
H45A C45 H45B 108.9
C45 C46 H46A 109.5
C45 C46 H46B 109.5
H46A C46 H46B 109.5
C45 C46 H46C 109.5
H46A C46 H46C 109.5
H46B C46 H46C 109.5
C43 O5 C45 108.7(10)
H1W O1W H2W 113.0

loop_
_geom_bond_atom_site_label_1
_geom_bond_atom_site_label_2
_geom_bond_distance
C1 O2 1.234(8)
C1 O1 1.356(8)
C1 C2 1.441(10)
C2 C14 1.324(9)
C2 C3 1.496(9)
C3 C16 1.542(8)
C3 C4 1.574(9)
C3 H3 1.0000
C4 C13 1.377(9)
C4 C5 1.406(9)
C5 C6 1.338(10)
C5 H5 0.9500
C6 C7 1.420(11)
C6 H6 0.9500
C7 C12 1.396(10)
C7 C8 1.425(11)
C8 C9 1.337(12)
C8 H8 0.9500
C9 C10 1.395(12)
C9 H9 0.9500
C10 C11 1.338(10)
C10 H10 0.9500
C11 C12 1.410(10)
C11 H11 0.9500
C12 C13 1.444(9)
C13 N1 1.406(9)
C14 N1 1.346(9)
C14 C15 1.486(9)
C15 O1 1.460(8)
C15 H15A 0.9900
C15 H15B 0.9900
C16 C17 1.372(9)
C16 C21 1.395(9)
C17 C18 1.394(8)
C17 H17 0.9500
C18 C19 1.396(9)
C18 Br1 1.897(6)
C19 C20 1.385(9)
C19 H19 0.9500
C20 C21 1.371(9)
C20 Br2 1.913(6)
C21 H21 0.9500
N1 H1 0.8800
C22 O4 1.230(10)
C22 O3 1.368(11)
C22 C23 1.425(12)
C23 C35 1.356(10)
C23 C24 1.483(10)
C24 C37 1.512(9)
C24 C25 1.530(10)
C24 H24 1.0000
C25 C34 1.410(9)
C25 C26 1.417(10)
C26 C27 1.319(11)
C26 H26 0.9500
C27 C28 1.409(10)
C27 H27 0.9500
C28 C33 1.433(10)
C28 C29 1.437(11)
C29 C30 1.361(10)
C29 H29 0.9500
C30 C31 1.371(10)
C30 H30 0.9500
C31 C32 1.374(10)
C31 H31 0.9500
C32 C33 1.411(9)
C32 H32 0.9500
C33 C34 1.423(10)
C34 N2 1.404(9)
C35 N2 1.328(9)
C35 C36 1.474(10)
C36 O3 1.466(10)
C36 H36A 0.9900
C36 H36B 0.9900
C37 C38 1.365(9)
C37 C42 1.410(10)
C38 C39 1.385(9)
C38 H38 0.9500
C39 C40 1.375(10)
C39 Br3 1.907(7)
C40 C41 1.399(9)
C40 H40 0.9500
C41 C42 1.375(9)
C41 Br4 1.877(7)
C42 H42 0.9500
N2 H2 0.8800
C43 O6 1.092(13)
C43 O5 1.425(14)
C43 C44 1.510(19)
C44 H44A 0.9800
C44 H44B 0.9800
C44 H44C 0.9800
C45 O5 1.517(15)
C45 C46 1.60(2)
C45 H45A 0.9900
C45 H45B 0.9900
C46 H46A 0.9800
C46 H46B 0.9800
C46 H46C 0.9800
O1W H1W 0.8881
O1W H2W 0.9678

loop_
_geom_hbond_atom_site_label_D
_geom_hbond_atom_site_label_H
_geom_hbond_atom_site_label_A
_geom_hbond_distance_DH
_geom_hbond_distance_HA
_geom_hbond_distance_DA
_geom_hbond_angle_DHA
_geom_hbond_site_symmetry_A
N1 H1 O1W 0.88 2.02 2.825(10) 152 .
N2 H2 O2 0.88 2.16 2.950(8) 148 3_566
O1W H1W O6 0.89 1.74 2.632(13) 179 .
O1W H2W O4 0.97 1.97 2.907(11) 162 1_455

loop_
_geom_torsion_atom_site_label_1
_geom_torsion_atom_site_label_2
_geom_torsion_atom_site_label_3
_geom_torsion_atom_site_label_4
_geom_torsion
O2 C1 C2 C14 179.4(7)
O1 C1 C2 C14 -1.3(7)
O2 C1 C2 C3 -0.1(12)
O1 C1 C2 C3 179.2(6)
C14 C2 C3 C16 -122.9(7)
C1 C2 C3 C16 56.5(9)
C14 C2 C3 C4 -0.2(9)
C1 C2 C3 C4 179.1(6)
C2 C3 C4 C13 -0.7(8)
C16 C3 C4 C13 124.5(6)
C2 C3 C4 C5 177.9(6)
C16 C3 C4 C5 -56.8(8)
C13 C4 C5 C6 -1.2(10)
C3 C4 C5 C6 -179.9(6)
C4 C5 C6 C7 1.9(11)
C5 C6 C7 C12 -1.4(11)
C5 C6 C7 C8 177.2(7)
C12 C7 C8 C9 1.2(11)
C6 C7 C8 C9 -177.4(8)
C7 C8 C9 C10 -0.7(13)
C8 C9 C10 C11 -0.6(13)
C9 C10 C11 C12 1.5(12)
C6 C7 C12 C11 178.3(6)
C8 C7 C12 C11 -0.4(10)
C6 C7 C12 C13 0.1(10)
C8 C7 C12 C13 -178.6(6)
C10 C11 C12 C7 -0.9(11)
C10 C11 C12 C13 177.1(7)
C5 C4 C13 N1 -178.5(6)
C3 C4 C13 N1 0.2(10)
C5 C4 C13 C12 0.0(10)
C3 C4 C13 C12 178.6(6)
C7 C12 C13 C4 0.5(10)
C11 C12 C13 C4 -177.5(6)
C7 C12 C13 N1 179.0(6)
C11 C12 C13 N1 1.0(10)
C1 C2 C14 N1 -177.6(6)
C3 C2 C14 N1 1.9(11)
C1 C2 C14 C15 1.5(8)
C3 C2 C14 C15 -179.0(6)
C2 C14 C15 O1 -1.1(8)
N1 C14 C15 O1 178.0(6)
C2 C3 C16 C17 -127.2(6)
C4 C3 C16 C17 110.9(7)
C2 C3 C16 C21 56.4(8)
C4 C3 C16 C21 -65.5(7)
C21 C16 C17 C18 -3.7(9)
C3 C16 C17 C18 179.9(6)
C16 C17 C18 C19 3.9(10)
C16 C17 C18 Br1 -174.2(5)
C17 C18 C19 C20 -0.9(10)
Br1 C18 C19 C20 177.1(5)
C18 C19 C20 C21 -2.3(10)
C18 C19 C20 Br2 178.5(5)
C19 C20 C21 C16 2.5(10)
Br2 C20 C21 C16 -178.4(5)
C17 C16 C21 C20 0.7(10)
C3 C16 C21 C20 177.1(6)
C2 C14 N1 C13 -2.5(10)
C15 C14 N1 C13 178.5(6)
C4 C13 N1 C14 1.4(10)
C12 C13 N1 C14 -177.1(6)
O2 C1 O1 C15 -179.9(6)
C2 C1 O1 C15 0.6(7)
C14 C15 O1 C1 0.2(7)
O4 C22 C23 C35 -175.8(9)
O3 C22 C23 C35 4.7(9)
O4 C22 C23 C24 1.3(15)
O3 C22 C23 C24 -178.3(7)
C35 C23 C24 C37 -120.0(8)
C22 C23 C24 C37 63.4(10)
C35 C23 C24 C25 4.2(10)
C22 C23 C24 C25 -172.3(7)
C23 C24 C25 C34 -1.2(9)
C37 C24 C25 C34 122.1(7)
C23 C24 C25 C26 177.3(6)
C37 C24 C25 C26 -59.3(8)
C34 C25 C26 C27 0.2(11)
C24 C25 C26 C27 -178.4(7)
C25 C26 C27 C28 1.7(12)
C26 C27 C28 C33 -0.8(11)
C26 C27 C28 C29 177.3(8)
C27 C28 C29 C30 -177.6(7)
C33 C28 C29 C30 0.5(11)
C28 C29 C30 C31 0.6(12)
C29 C30 C31 C32 -0.7(12)
C30 C31 C32 C33 -0.3(11)
C31 C32 C33 C34 179.9(7)
C31 C32 C33 C28 1.4(10)
C27 C28 C33 C32 176.7(6)
C29 C28 C33 C32 -1.5(10)
C27 C28 C33 C34 -1.8(9)
C29 C28 C33 C34 179.9(6)
C26 C25 C34 N2 177.9(6)
C24 C25 C34 N2 -3.5(10)
C26 C25 C34 C33 -2.9(10)
C24 C25 C34 C33 175.7(6)
C32 C33 C34 N2 4.4(10)
C28 C33 C34 N2 -177.1(6)
C32 C33 C34 C25 -174.8(6)
C28 C33 C34 C25 3.7(9)
C22 C23 C35 N2 174.7(7)
C24 C23 C35 N2 -2.5(12)
C22 C23 C35 C36 -5.2(9)
C24 C23 C35 C36 177.6(7)
N2 C35 C36 O3 -176.0(7)
C23 C35 C36 O3 3.9(9)
C23 C24 C37 C38 -106.6(8)
C25 C24 C37 C38 131.4(7)
C23 C24 C37 C42 72.3(8)
C25 C24 C37 C42 -49.7(9)
C42 C37 C38 C39 -0.9(11)
C24 C37 C38 C39 178.0(6)
C37 C38 C39 C40 2.3(11)
C37 C38 C39 Br3 -179.0(5)
C38 C39 C40 C41 -1.8(11)
Br3 C39 C40 C41 179.4(5)
C39 C40 C41 C42 0.1(11)
C39 C40 C41 Br4 -179.4(5)
C40 C41 C42 C37 1.2(11)
Br4 C41 C42 C37 -179.3(5)
C38 C37 C42 C41 -0.8(11)
C24 C37 C42 C41 -179.7(7)
C23 C35 N2 C34 -3.0(11)
C36 C35 N2 C34 176.9(7)
C25 C34 N2 C35 5.7(10)
C33 C34 N2 C35 -173.4(6)
O4 C22 O3 C36 178.2(8)
C23 C22 O3 C36 -2.1(9)
C35 C36 O3 C22 -1.0(9)
O6 C43 O5 C45 5.3(17)
C44 C43 O5 C45 -177.8(12)
C46 C45 O5 C43 -174.0(11)
